data_4077361
loop_
_publ_author_name
'Brookings, Daniel C.'
'Harrison, Stephen A.'
'Whitby, Richard J.'
'Crombie, Barry'
'Jones, Ray V. H.'

_publ_section_title
;
 Induction of Planar Chirality in Formation of
 (\h5:\h1-1-(1-Cyclohexyl-2-(diphenylphosphino)ethyl)indenyl)carbonylrhodium
 and (\h5:\h1-1-(2-Phenyl-2-
 (diphenylphosphino)ethyl)indenyl)carbonylrhodium
;
_journal_issue 22
_journal_name_full Organometallics
_journal_page_first 4574
_journal_paper_doi 10.1021/om010367s
_journal_volume 20
_journal_year 2001
_chemical_formula_sum 'C30 H30 O P Rh'
_chemical_formula_weight 540.42
_chemical_name_systematic
;
  (eta5:eta1-1-(1-cyclohexyl-2-diphenylphosphinoethyl)indenyl)(carbonyl)rhodium
;
_space_group_IT_number 61
_symmetry_cell_setting orthorhombic
_symmetry_space_group_name_Hall '-P 2ac 2ab'
_symmetry_space_group_name_H-M 'P b c a'
_atom_sites_solution_hydrogens geom
_atom_sites_solution_primary direct
_atom_sites_solution_secondary difmap
_audit_conform_dict_location ftp://ftp.iucr.org/cifdics/cif_core.dic
_audit_conform_dict_name cif_core.dic
_audit_conform_dict_version 2.1
_audit_creation_date 2001-07-24T11:20:31-00:00
_audit_creation_method 'WinGX routine CIF_UPDATE'
_cell_angle_alpha 90
_cell_angle_beta 90
_cell_angle_gamma 90
_cell_formula_units_Z 8
_cell_length_a 17.055(3)
_cell_length_b 16.304(3)
_cell_length_c 17.645(4)
_cell_measurement_reflns_used 31323
_cell_measurement_temperature 150(2)
_cell_measurement_theta_max 27.49
_cell_measurement_theta_min 2.08
_cell_volume 4906.5(17)
_computing_cell_refinement 'DENZO, COLLECT'
_computing_data_reduction 'DENZO, COLLECT'
_computing_molecular_graphics 'CAMERON (Watkin, Pearce 1995)'
_computing_structure_refinement 'SHELXL-97 (Sheldrick, 1997)'
_computing_structure_solution 'SHELXS-97 (Sheldrick, 1990)'
_diffrn_ambient_temperature 150(2)
_diffrn_measured_fraction_theta_full 0.999
_diffrn_measured_fraction_theta_max 0.999
_diffrn_measurement_device_type 'Nonius KappaCCD Area Detector'
_diffrn_measurement_method 'Phi and Omega scans to fill Ewald Sphere''
_diffrn_radiation_monochromator graphite
_diffrn_radiation_type MoK\a
_diffrn_radiation_wavelength 0.71073
_diffrn_reflns_av_R_equivalents 0.1083
_diffrn_reflns_av_unetI/netI 0.0953
_diffrn_reflns_limit_h_max 22
_diffrn_reflns_limit_h_min -22
_diffrn_reflns_limit_k_max 21
_diffrn_reflns_limit_k_min -18
_diffrn_reflns_limit_l_max 22
_diffrn_reflns_limit_l_min -22
_diffrn_reflns_number 31323
_diffrn_reflns_theta_full 27.49
_diffrn_reflns_theta_max 27.49
_diffrn_reflns_theta_min 2.08
_exptl_absorpt_coefficient_mu 0.782
_exptl_absorpt_correction_T_max 0.9619
_exptl_absorpt_correction_T_min 0.9259
_exptl_absorpt_correction_type multi-scan
_exptl_crystal_colour orange
_exptl_crystal_density_diffrn 1.463
_exptl_crystal_density_method 'not measured'
_exptl_crystal_description block
_exptl_crystal_F_000 2224
_exptl_crystal_size_max 0.1
_exptl_crystal_size_mid 0.05
_exptl_crystal_size_min 0.05
_refine_diff_density_max 0.75
_refine_diff_density_min -0.62
_refine_diff_density_rms 0.101
_refine_ls_extinction_method none
_refine_ls_goodness_of_fit_ref 0.945
_refine_ls_hydrogen_treatment mixed
_refine_ls_matrix_type full
_refine_ls_number_parameters 298
_refine_ls_number_reflns 5617
_refine_ls_number_restraints 0
_refine_ls_restrained_S_all 0.945
_refine_ls_R_factor_all 0.0972
_refine_ls_R_factor_gt 0.0432
_refine_ls_shift/su_max 0.001
_refine_ls_shift/su_mean 0
_refine_ls_structure_factor_coef Fsqd
_refine_ls_weighting_details 'calc w=1/[\s^2^(Fo^2^)+(0.0326P)^2^+0.0000P] where P=(Fo^2^+2Fc^2^)/3''
_refine_ls_weighting_scheme calc
_refine_ls_wR_factor_gt 0.0764
_refine_ls_wR_factor_ref 0.0896
_reflns_number_gt 3416
_reflns_number_total 5617
_reflns_threshold_expression >2sigma(I)
_cod_data_source_file om010367s.cif
_cod_data_source_block complex20
_cod_depositor_comments
;
The following automatic conversions were performed:

'_symmetry_cell_setting' value 'Orthorhombic' changed to
'orthorhombic' according to
/home/saulius/struct/CIF-dictionaries/cif_core.dic dictionary named
'cif_core.dic' version 2.4.2 from 2011-04-26.

Automatic conversion script
Id: cif_fix_values 1715 2011-07-08 13:25:40Z adriana 
;
_cod_original_sg_symbol_H-M Pbca
_cod_database_code 4077361

loop_
_symmetry_equiv_pos_as_xyz
'x, y, z'
'-x+1/2, -y, z+1/2'
'-x, y+1/2, -z+1/2'
'x+1/2, -y+1/2, -z'
'-x, -y, -z'
'x-1/2, y, -z-1/2'
'x, -y-1/2, z-1/2'
'-x-1/2, y-1/2, z'

loop_
_atom_site_label
_atom_site_type_symbol
_atom_site_fract_x
_atom_site_fract_y
_atom_site_fract_z
_atom_site_U_iso_or_equiv
_atom_site_adp_type
_atom_site_occupancy
_atom_site_symmetry_multiplicity
_atom_site_calc_flag
_atom_site_refinement_flags
C1 C 0.34002(18) 0.76263(19) 0.16410(19) 0.0217(8) Uani 1 1 d .
C2 C 0.37717(19) 0.83238(19) 0.19097(19) 0.0269(8) Uani 1 1 d .
H2 H 0.3487 0.8707 0.2208 0.032 Uiso 1 1 calc R
C3 C 0.4557(2) 0.8467(2) 0.1747(2) 0.0336(9) Uani 1 1 d .
H3 H 0.4808 0.8944 0.1939 0.04 Uiso 1 1 calc R
C4 C 0.4975(2) 0.7920(2) 0.1307(2) 0.0319(9) Uani 1 1 d .
H4 H 0.5507 0.8027 0.1185 0.038 Uiso 1 1 calc R
C5 C 0.4614(2) 0.7214(2) 0.1046(2) 0.0336(9) Uani 1 1 d .
H5 H 0.4901 0.683 0.0752 0.04 Uiso 1 1 calc R
C6 C 0.3836(2) 0.7072(2) 0.1215(2) 0.0298(9) Uani 1 1 d .
H6 H 0.3592 0.6585 0.1036 0.036 Uiso 1 1 calc R
C7 C 0.19200(18) 0.83517(18) 0.21279(19) 0.0202(7) Uani 1 1 d .
C8 C 0.19167(19) 0.8603(2) 0.2874(2) 0.0321(9) Uani 1 1 d .
H8 H 0.2165 0.8274 0.3248 0.039 Uiso 1 1 calc R
C9 C 0.1556(2) 0.9330(2) 0.3086(2) 0.0418(11) Uani 1 1 d .
H9 H 0.1545 0.9487 0.3605 0.05 Uiso 1 1 calc R
C10 C 0.1214(2) 0.9826(2) 0.2545(3) 0.0390(10) Uani 1 1 d .
H10 H 0.0972 1.0328 0.2688 0.047 Uiso 1 1 calc R
C11 C 0.1227(2) 0.9588(2) 0.1799(2) 0.0399(10) Uani 1 1 d .
H11 H 0.0999 0.9929 0.1422 0.048 Uiso 1 1 calc R
C12 C 0.1576(2) 0.8843(2) 0.1593(2) 0.0333(9) Uani 1 1 d .
H12 H 0.1574 0.8677 0.1077 0.04 Uiso 1 1 calc R
C13 C 0.23773(18) 0.67099(19) 0.26374(19) 0.0268(8) Uani 1 1 d .
H13B H 0.2796 0.6294 0.2579 0.032 Uiso 1 1 calc R
H13A H 0.249 0.7034 0.3099 0.032 Uiso 1 1 calc R
C14 C 0.15825(19) 0.62819(19) 0.27217(19) 0.0233(8) Uani 1 1 d .
H14 H 0.1201 0.6697 0.2918 0.028 Uiso 1 1 calc R
C15 C 0.15968(18) 0.5562(2) 0.32869(19) 0.0246(8) Uani 1 1 d .
H15 H 0.197 0.5146 0.3078 0.029 Uiso 1 1 calc R
C16 C 0.1902(2) 0.5799(2) 0.40700(19) 0.0299(9) Uani 1 1 d .
H16A H 0.2444 0.6009 0.4022 0.036 Uiso 1 1 calc R
H16B H 0.1572 0.6246 0.4277 0.036 Uiso 1 1 calc R
C17 C 0.1896(2) 0.5082(2) 0.4618(2) 0.0426(11) Uani 1 1 d .
H17A H 0.2286 0.467 0.4452 0.051 Uiso 1 1 calc R
H17B H 0.2051 0.5277 0.5128 0.051 Uiso 1 1 calc R
C18 C 0.1098(2) 0.4681(2) 0.4665(2) 0.0452(11) Uani 1 1 d .
H18A H 0.1128 0.4195 0.5001 0.054 Uiso 1 1 calc R
H18B H 0.0719 0.5072 0.4891 0.054 Uiso 1 1 calc R
C19 C 0.0811(2) 0.4422(2) 0.3899(2) 0.0401(10) Uani 1 1 d .
H19A H 0.0273 0.4198 0.3945 0.048 Uiso 1 1 calc R
H19B H 0.1154 0.3983 0.3698 0.048 Uiso 1 1 calc R
C20 C 0.0806(2) 0.5145(2) 0.3349(2) 0.0309(9) Uani 1 1 d .
H20A H 0.0646 0.4948 0.2842 0.037 Uiso 1 1 calc R
H20B H 0.0413 0.5551 0.352 0.037 Uiso 1 1 calc R
C21 C 0.12918(18) 0.60036(18) 0.19483(18) 0.0211(8) Uani 1 1 d .
C22 C 0.16403(19) 0.53897(19) 0.1475(2) 0.0251(8) Uani 1 1 d .
H22 H 0.2078 0.5057 0.1602 0.03 Uiso 1 1 calc R
C23 C 0.12230(19) 0.53657(19) 0.07887(19) 0.0254(8) Uani 1 1 d .
H23 H 0.1373 0.5069 0.0348 0.03 Uiso 1 1 calc R
C24 C 0.05245(17) 0.58687(19) 0.08642(19) 0.0218(8) Uani 1 1 d .
C25 C 0.05624(18) 0.62590(19) 0.15881(19) 0.0220(8) Uani 1 1 d .
C26 C -0.00399(19) 0.68007(19) 0.1803(2) 0.0282(8) Uani 1 1 d .
H26 H -0.0018 0.7076 0.2277 0.034 Uiso 1 1 calc R
C27 C -0.0659(2) 0.6927(2) 0.1320(2) 0.0319(9) Uani 1 1 d .
H27 H -0.1072 0.7283 0.147 0.038 Uiso 1 1 calc R
C28 C -0.0694(2) 0.6545(2) 0.0617(2) 0.0330(9) Uani 1 1 d .
H28 H -0.1133 0.664 0.0297 0.04 Uiso 1 1 calc R
C29 C -0.01053(19) 0.6033(2) 0.0377(2) 0.0292(9) Uani 1 1 d .
H29 H -0.0124 0.5793 -0.0113 0.035 Uiso 1 1 calc R
C30 C 0.2218(2) 0.7047(2) 0.0096(2) 0.0281(9) Uani 1 1 d .
O1 O 0.25569(15) 0.73008(16) -0.04198(15) 0.0444(7) Uani 1 1 d .
P1 P 0.23678(5) 0.73902(5) 0.18050(5) 0.0224(2) Uani 1 1 d .
Rh1 Rh 0.175027(14) 0.662629(15) 0.094926(15) 0.02105(9) Uani 1 1 d .

loop_
_atom_site_aniso_label
_atom_site_aniso_U_11
_atom_site_aniso_U_22
_atom_site_aniso_U_33
_atom_site_aniso_U_23
_atom_site_aniso_U_13
_atom_site_aniso_U_12
C1 0.0190(17) 0.0208(18) 0.025(2) 0.0046(15) -0.0028(15) -0.0022(15)
C2 0.0240(19) 0.0227(19) 0.034(2) -0.0033(17) 0.0006(16) -0.0005(17)
C3 0.024(2) 0.028(2) 0.049(3) -0.0032(19) -0.0035(18) -0.0052(17)
C4 0.0163(18) 0.043(2) 0.037(2) 0.009(2) -0.0037(17) -0.0012(17)
C5 0.0246(19) 0.044(2) 0.032(2) -0.0026(19) 0.0002(17) 0.0063(18)
C6 0.030(2) 0.026(2) 0.033(2) -0.0039(17) -0.0009(17) -0.0022(17)
C7 0.0230(18) 0.0151(16) 0.0225(19) 0.0000(15) -0.0012(14) -0.0051(15)
C8 0.026(2) 0.034(2) 0.036(2) -0.0104(18) 0.0036(17) -0.0056(17)
C9 0.029(2) 0.045(3) 0.051(3) -0.025(2) 0.006(2) -0.008(2)
C10 0.019(2) 0.028(2) 0.071(3) -0.015(2) 0.002(2) -0.0074(18)
C11 0.028(2) 0.029(2) 0.062(3) 0.007(2) 0.000(2) 0.0015(18)
C12 0.032(2) 0.030(2) 0.038(2) -0.0012(18) -0.0003(18) -0.0001(18)
C13 0.0281(19) 0.0250(19) 0.027(2) -0.0005(16) -0.0038(16) -0.0037(17)
C14 0.027(2) 0.0198(17) 0.023(2) 0.0031(15) -0.0031(16) 0.0009(15)
C15 0.0248(19) 0.0236(19) 0.025(2) 0.0043(15) -0.0008(16) 0.0014(15)
C16 0.032(2) 0.035(2) 0.023(2) 0.0026(17) -0.0044(17) -0.0001(17)
C17 0.046(3) 0.057(3) 0.025(2) 0.011(2) -0.0052(19) 0.004(2)
C18 0.041(3) 0.059(3) 0.036(3) 0.025(2) 0.001(2) 0.000(2)
C19 0.038(2) 0.037(2) 0.046(3) 0.015(2) 0.001(2) -0.0049(19)
C20 0.032(2) 0.032(2) 0.029(2) 0.0046(17) -0.0041(17) -0.0055(17)
C21 0.0231(18) 0.0188(17) 0.021(2) 0.0008(15) -0.0008(15) -0.0045(15)
C22 0.0246(19) 0.0183(18) 0.033(2) 0.0021(16) -0.0020(17) -0.0020(15)
C23 0.0260(19) 0.0231(18) 0.027(2) -0.0071(15) 0.0007(16) -0.0032(16)
C24 0.0198(17) 0.0191(17) 0.027(2) 0.0007(16) -0.0050(15) -0.0068(15)
C25 0.0214(18) 0.0208(18) 0.024(2) 0.0023(15) 0.0001(15) -0.0054(15)
C26 0.032(2) 0.029(2) 0.024(2) -0.0017(16) 0.0048(17) -0.0027(17)
C27 0.022(2) 0.031(2) 0.043(3) 0.0089(19) 0.0000(18) 0.0046(17)
C28 0.024(2) 0.036(2) 0.038(2) 0.0077(19) -0.0086(18) -0.0025(18)
C29 0.030(2) 0.028(2) 0.029(2) 0.0023(17) -0.0069(17) -0.0084(17)
C30 0.030(2) 0.029(2) 0.026(2) -0.0025(17) -0.0041(17) 0.0036(17)
O1 0.0500(17) 0.0547(18) 0.0285(16) 0.0050(14) 0.0050(14) -0.0094(15)
P1 0.0230(5) 0.0208(5) 0.0235(5) -0.0002(4) -0.0015(4) -0.0031(4)
Rh1 0.02230(15) 0.01998(15) 0.02088(16) -0.00089(12) -0.00110(12) -0.00275(12)

loop_
_atom_type_symbol
_atom_type_description
_atom_type_scat_dispersion_real
_atom_type_scat_dispersion_imag
_atom_type_scat_source
C C 0.0033 0.0016 'International Tables Vol C Tables 4.2.6.8 and 6.1.1.4'
H H 0 0 'International Tables Vol C Tables 4.2.6.8 and 6.1.1.4'
O O 0.0106 0.006 'International Tables Vol C Tables 4.2.6.8 and 6.1.1.4'
P P 0.1023 0.0942 'International Tables Vol C Tables 4.2.6.8 and 6.1.1.4'
Rh Rh -1.1178 0.9187 'International Tables Vol C Tables 4.2.6.8 and 6.1.1.4'

loop_
_geom_angle_atom_site_label_1
_geom_angle_atom_site_label_2
_geom_angle_atom_site_label_3
_geom_angle
C2 C1 C6 118.3(3)
C2 C1 P1 124.1(2)
C6 C1 P1 117.6(2)
C1 C2 C3 120.5(3)
C1 C2 H2 119.7
C3 C2 H2 119.7
C4 C3 C2 120.3(3)
C4 C3 H3 119.8
C2 C3 H3 119.8
C3 C4 C5 119.7(3)
C3 C4 H4 120.2
C5 C4 H4 120.2
C6 C5 C4 119.7(3)
C6 C5 H5 120.1
C4 C5 H5 120.1
C5 C6 C1 121.4(3)
C5 C6 H6 119.3
C1 C6 H6 119.3
C12 C7 C8 118.8(3)
C12 C7 P1 117.7(3)
C8 C7 P1 123.5(3)
C7 C8 C9 121.0(4)
C7 C8 H8 119.5
C9 C8 H8 119.5
C10 C9 C8 120.1(4)
C10 C9 H9 120
C8 C9 H9 120
C11 C10 C9 119.4(4)
C11 C10 H10 120.3
C9 C10 H10 120.3
C10 C11 C12 120.1(4)
C10 C11 H11 120
C12 C11 H11 120
C7 C12 C11 120.7(4)
C7 C12 H12 119.7
C11 C12 H12 119.7
C14 C13 P1 110.1(2)
C14 C13 H13B 109.6
P1 C13 H13B 109.6
C14 C13 H13A 109.6
P1 C13 H13A 109.6
H13B C13 H13A 108.1
C21 C14 C13 109.7(3)
C21 C14 C15 111.0(3)
C13 C14 C15 113.3(3)
C21 C14 H14 107.5
C13 C14 H14 107.5
C15 C14 H14 107.5
C20 C15 C16 110.6(3)
C20 C15 C14 112.0(3)
C16 C15 C14 113.5(3)
C20 C15 H15 106.8
C16 C15 H15 106.8
C14 C15 H15 106.8
C17 C16 C15 112.3(3)
C17 C16 H16A 109.1
C15 C16 H16A 109.1
C17 C16 H16B 109.1
C15 C16 H16B 109.1
H16A C16 H16B 107.9
C18 C17 C16 111.9(3)
C18 C17 H17A 109.2
C16 C17 H17A 109.2
C18 C17 H17B 109.2
C16 C17 H17B 109.2
H17A C17 H17B 107.9
C19 C18 C17 111.5(3)
C19 C18 H18A 109.3
C17 C18 H18A 109.3
C19 C18 H18B 109.3
C17 C18 H18B 109.3
H18A C18 H18B 108
C18 C19 C20 110.9(3)
C18 C19 H19A 109.5
C20 C19 H19A 109.5
C18 C19 H19B 109.5
C20 C19 H19B 109.5
H19A C19 H19B 108
C15 C20 C19 112.9(3)
C15 C20 H20A 109
C19 C20 H20A 109
C15 C20 H20B 109
C19 C20 H20B 109
H20A C20 H20B 107.8
C22 C21 C25 107.4(3)
C22 C21 C14 126.6(3)
C25 C21 C14 125.7(3)
C22 C21 Rh1 72.83(18)
C25 C21 Rh1 79.66(18)
C14 C21 Rh1 118.0(2)
C23 C22 C21 108.2(3)
C23 C22 Rh1 73.10(18)
C21 C22 Rh1 69.23(17)
C23 C22 H22 125.9
C21 C22 H22 125.9
Rh1 C22 H22 123.4
C22 C23 C24 108.7(3)
C22 C23 Rh1 70.44(17)
C24 C23 Rh1 78.55(17)
C22 C23 H23 125.6
C24 C23 H23 125.6
Rh1 C23 H23 117.2
C29 C24 C25 119.9(3)
C29 C24 C23 132.9(3)
C25 C24 C23 107.2(3)
C29 C24 Rh1 126.8(2)
C25 C24 Rh1 71.33(17)
C23 C24 Rh1 65.64(16)
C26 C25 C24 119.2(3)
C26 C25 C21 133.2(3)
C24 C25 C21 107.5(3)
C26 C25 Rh1 126.0(2)
C24 C25 Rh1 74.26(18)
C21 C25 Rh1 63.55(16)
C27 C26 C25 119.3(3)
C27 C26 H26 120.4
C25 C26 H26 120.4
C26 C27 C28 121.3(3)
C26 C27 H27 119.3
C28 C27 H27 119.3
C29 C28 C27 121.1(3)
C29 C28 H28 119.5
C27 C28 H28 119.5
C28 C29 C24 119.2(3)
C28 C29 H29 120.4
C24 C29 H29 120.4
O1 C30 Rh1 175.8(3)
C1 P1 C7 105.69(14)
C1 P1 C13 104.18(14)
C7 P1 C13 105.71(15)
C1 P1 Rh1 117.87(11)
C7 P1 Rh1 119.51(11)
C13 P1 Rh1 102.04(11)
C30 Rh1 C21 173.12(13)
C30 Rh1 P1 98.13(11)
C21 Rh1 P1 83.20(9)
C30 Rh1 C22 135.71(13)
C21 Rh1 C22 37.94(11)
P1 Rh1 C22 105.34(9)
C30 Rh1 C23 114.18(13)
C21 Rh1 C23 62.30(12)
P1 Rh1 C23 141.52(9)
C22 Rh1 C23 36.46(11)
C30 Rh1 C25 147.88(13)
C21 Rh1 C25 36.79(11)
P1 Rh1 C25 102.78(8)
C22 Rh1 C25 60.42(11)
C23 Rh1 C25 59.68(11)
C30 Rh1 C24 120.84(13)
C21 Rh1 C24 60.33(11)
P1 Rh1 C24 137.19(8)
C22 Rh1 C24 59.57(11)
C23 Rh1 C24 35.81(11)
C25 Rh1 C24 34.41(10)

loop_
_geom_bond_atom_site_label_1
_geom_bond_atom_site_label_2
_geom_bond_distance
C1 C2 1.385(4)
C1 C6 1.391(4)
C1 P1 1.826(3)
C2 C3 1.390(4)
C2 H2 0.95
C3 C4 1.380(5)
C3 H3 0.95
C4 C5 1.384(5)
C4 H4 0.95
C5 C6 1.380(5)
C5 H5 0.95
C6 H6 0.95
C7 C12 1.371(5)
C7 C8 1.379(5)
C7 P1 1.834(3)
C8 C9 1.386(5)
C8 H8 0.95
C9 C10 1.382(5)
C9 H9 0.95
C10 C11 1.373(5)
C10 H10 0.95
C11 C12 1.400(5)
C11 H11 0.95
C12 H12 0.95
C13 C14 1.532(4)
C13 P1 1.841(3)
C13 H13B 0.99
C13 H13A 0.99
C14 C21 1.521(4)
C14 C15 1.541(4)
C14 H14 1
C15 C20 1.513(4)
C15 C16 1.526(4)
C15 H15 1
C16 C17 1.517(5)
C16 H16A 0.99
C16 H16B 0.99
C17 C18 1.512(5)
C17 H17A 0.99
C17 H17B 0.99
C18 C19 1.499(5)
C18 H18A 0.99
C18 H18B 0.99
C19 C20 1.526(5)
C19 H19A 0.99
C19 H19B 0.99
C20 H20A 0.99
C20 H20B 0.99
C21 C22 1.433(4)
C21 C25 1.458(4)
C21 Rh1 2.179(3)
C22 C23 1.404(4)
C22 Rh1 2.227(3)
C22 H22 0.95
C23 C24 1.452(4)
C23 Rh1 2.261(3)
C23 H23 0.95
C24 C29 1.402(4)
C24 C25 1.428(4)
C24 Rh1 2.433(3)
C25 C26 1.407(4)
C25 Rh1 2.395(3)
C26 C27 1.373(5)
C26 H26 0.95
C27 C28 1.390(5)
C27 H27 0.95
C28 C29 1.373(5)
C28 H28 0.95
C29 H29 0.95
C30 O1 1.155(4)
C30 Rh1 1.836(4)
P1 Rh1 2.2226(9)

loop_
_geom_torsion_atom_site_label_1
_geom_torsion_atom_site_label_2
_geom_torsion_atom_site_label_3
_geom_torsion_atom_site_label_4
_geom_torsion
C6 C1 C2 C3 0.8(5)
P1 C1 C2 C3 -178.7(3)
C1 C2 C3 C4 0.7(5)
C2 C3 C4 C5 -1.8(5)
C3 C4 C5 C6 1.3(5)
C4 C5 C6 C1 0.3(5)
C2 C1 C6 C5 -1.3(5)
P1 C1 C6 C5 178.2(3)
C12 C7 C8 C9 1.5(5)
P1 C7 C8 C9 -178.8(2)
C7 C8 C9 C10 -1.9(5)
C8 C9 C10 C11 0.7(5)
C9 C10 C11 C12 0.9(5)
C8 C7 C12 C11 0.0(5)
P1 C7 C12 C11 -179.6(3)
C10 C11 C12 C7 -1.2(5)
P1 C13 C14 C21 42.2(3)
P1 C13 C14 C15 166.9(2)
C21 C14 C15 C20 -55.2(4)
C13 C14 C15 C20 -179.2(3)
C21 C14 C15 C16 178.7(3)
C13 C14 C15 C16 54.7(4)
C20 C15 C16 C17 52.2(4)
C14 C15 C16 C17 179.0(3)
C15 C16 C17 C18 -53.7(4)
C16 C17 C18 C19 55.2(4)
C17 C18 C19 C20 -55.3(4)
C16 C15 C20 C19 -53.1(4)
C14 C15 C20 C19 179.3(3)
C18 C19 C20 C15 55.2(4)
C13 C14 C21 C22 66.1(4)
C15 C14 C21 C22 -60.0(4)
C13 C14 C21 C25 -120.3(3)
C15 C14 C21 C25 113.7(3)
C13 C14 C21 Rh1 -22.7(3)
C15 C14 C21 Rh1 -148.7(2)
C25 C21 C22 C23 9.8(3)
C14 C21 C22 C23 -175.7(3)
Rh1 C21 C22 C23 -63.1(2)
C25 C21 C22 Rh1 72.9(2)
C14 C21 C22 Rh1 -112.5(3)
C21 C22 C23 C24 -9.3(3)
Rh1 C22 C23 C24 -70.0(2)
C21 C22 C23 Rh1 60.7(2)
C22 C23 C24 C29 -176.9(3)
Rh1 C23 C24 C29 118.5(4)
C22 C23 C24 C25 5.1(3)
Rh1 C23 C24 C25 -59.4(2)
C22 C23 C24 Rh1 64.6(2)
C29 C24 C25 C26 0.4(5)
C23 C24 C25 C26 178.7(3)
Rh1 C24 C25 C26 122.8(3)
C29 C24 C25 C21 -177.3(3)
C23 C24 C25 C21 0.9(3)
Rh1 C24 C25 C21 -55.0(2)
C29 C24 C25 Rh1 -122.4(3)
C23 C24 C25 Rh1 55.9(2)
C22 C21 C25 C26 176.1(3)
C14 C21 C25 C26 1.5(5)
Rh1 C21 C25 C26 -115.7(4)
C22 C21 C25 C24 -6.5(3)
C14 C21 C25 C24 178.8(3)
Rh1 C21 C25 C24 61.7(2)
C22 C21 C25 Rh1 -68.2(2)
C14 C21 C25 Rh1 117.2(3)
C24 C25 C26 C27 1.5(5)
C21 C25 C26 C27 178.6(3)
Rh1 C25 C26 C27 92.8(4)
C25 C26 C27 C28 -1.4(5)
C26 C27 C28 C29 -0.7(5)
C27 C28 C29 C24 2.6(5)
C25 C24 C29 C28 -2.5(5)
C23 C24 C29 C28 179.8(3)
Rh1 C24 C29 C28 -90.7(4)
C2 C1 P1 C7 15.4(3)
C6 C1 P1 C7 -164.0(3)
C2 C1 P1 C13 -95.7(3)
C6 C1 P1 C13 84.8(3)
C2 C1 P1 Rh1 152.1(3)
C6 C1 P1 Rh1 -27.4(3)
C12 C7 P1 C1 93.7(3)
C8 C7 P1 C1 -85.9(3)
C12 C7 P1 C13 -156.2(3)
C8 C7 P1 C13 24.1(3)
C12 C7 P1 Rh1 -42.1(3)
C8 C7 P1 Rh1 138.2(2)
C14 C13 P1 C1 -165.4(2)
C14 C13 P1 C7 83.5(2)
C14 C13 P1 Rh1 -42.2(2)
C22 C21 Rh1 P1 -125.89(18)
C25 C21 Rh1 P1 122.11(18)
C14 C21 Rh1 P1 -3.0(2)
C25 C21 Rh1 C22 -112.0(3)
C14 C21 Rh1 C22 122.9(3)
C22 C21 Rh1 C23 36.48(18)
C25 C21 Rh1 C23 -75.52(19)
C14 C21 Rh1 C23 159.3(3)
C22 C21 Rh1 C25 112.0(3)
C14 C21 Rh1 C25 -125.1(3)
C22 C21 Rh1 C24 77.45(19)
C25 C21 Rh1 C24 -34.55(17)
C14 C21 Rh1 C24 -159.7(3)
C1 P1 Rh1 C30 -37.52(16)
C7 P1 Rh1 C30 93.10(16)
C13 P1 Rh1 C30 -150.86(15)
C1 P1 Rh1 C21 135.67(14)
C7 P1 Rh1 C21 -93.71(15)
C13 P1 Rh1 C21 22.33(14)
C1 P1 Rh1 C22 104.57(15)
C7 P1 Rh1 C22 -124.81(15)
C13 P1 Rh1 C22 -8.77(14)
C1 P1 Rh1 C23 110.15(18)
C7 P1 Rh1 C23 -119.24(18)
C13 P1 Rh1 C23 -3.20(18)
C1 P1 Rh1 C25 167.02(14)
C7 P1 Rh1 C25 -62.37(15)
C13 P1 Rh1 C25 53.67(13)
C1 P1 Rh1 C24 166.11(16)
C7 P1 Rh1 C24 -63.27(17)
C13 P1 Rh1 C24 52.77(16)
C23 C22 Rh1 C30 -66.4(3)
C21 C22 Rh1 C30 176.0(2)
C23 C22 Rh1 C21 117.6(3)
C23 C22 Rh1 P1 174.17(17)
C21 C22 Rh1 P1 56.53(19)
C21 C22 Rh1 C23 -117.6(3)
C23 C22 Rh1 C25 78.0(2)
C21 C22 Rh1 C25 -39.68(18)
C23 C22 Rh1 C24 38.02(18)
C21 C22 Rh1 C24 -79.6(2)
C22 C23 Rh1 C30 135.5(2)
C24 C23 Rh1 C30 -109.8(2)
C22 C23 Rh1 C21 -37.97(19)
C24 C23 Rh1 C21 76.8(2)
C22 C23 Rh1 P1 -9.1(3)
C24 C23 Rh1 P1 105.7(2)
C24 C23 Rh1 C22 114.8(3)
C22 C23 Rh1 C25 -80.2(2)
C24 C23 Rh1 C25 34.63(18)
C22 C23 Rh1 C24 -114.8(3)
C26 C25 Rh1 C30 -63.2(4)
C24 C25 Rh1 C30 51.7(3)
C21 C25 Rh1 C30 171.0(2)
C26 C25 Rh1 C21 125.7(4)
C24 C25 Rh1 C21 -119.3(3)
C26 C25 Rh1 P1 66.1(3)
C24 C25 Rh1 P1 -178.91(16)
C21 C25 Rh1 P1 -59.59(18)
C26 C25 Rh1 C22 166.7(3)
C24 C25 Rh1 C22 -78.4(2)
C21 C25 Rh1 C22 40.96(18)
C26 C25 Rh1 C23 -151.0(3)
C24 C25 Rh1 C23 -36.04(18)
C21 C25 Rh1 C23 83.3(2)
C26 C25 Rh1 C24 -114.9(4)
C21 C25 Rh1 C24 119.3(3)
C29 C24 Rh1 C30 -37.1(4)
C25 C24 Rh1 C30 -150.91(19)
C23 C24 Rh1 C30 89.3(2)
C29 C24 Rh1 C21 150.7(4)
C25 C24 Rh1 C21 36.94(18)
C23 C24 Rh1 C21 -82.8(2)
C29 C24 Rh1 P1 115.4(3)
C25 C24 Rh1 P1 1.6(2)
C23 C24 Rh1 P1 -118.21(18)
C29 C24 Rh1 C22 -165.2(4)
C25 C24 Rh1 C22 81.0(2)
C23 C24 Rh1 C22 -38.73(19)
C29 C24 Rh1 C23 -126.4(4)
C25 C24 Rh1 C23 119.8(3)
C29 C24 Rh1 C25 113.8(4)
C23 C24 Rh1 C25 -119.8(3)
Rh1 P1 C13 H13A -162.9
P1 C13 C14 C15 166.9(2)
P1 C13 C14 H14 -74.5
